data_4513415
loop_
_publ_author_name
'Scavini, M.'
'Mele, P.'
'Costa, G.A.'
'Ferretti, M.'

_publ_section_title
;
 Growth and structural characterization of needlelike metastable crystals
 in the Nd-Ba-Cu-(Al)-O system
;
_journal_name_full 'Crystal Growth and Design'
_journal_page_first 1259
_journal_page_last 1263
_journal_volume 4
_journal_year 2004
_chemical_formula_sum 'Al2 Ba3.259 Cu0.667 Nd2 O10 Sr0.073'
_chemical_name_systematic 'Nd2 Ba3.259 Sr0.073 Cu0.667 Al2 O10'
_space_group_IT_number 186
_symmetry_space_group_name_Hall 'P 6c -2c'
_symmetry_space_group_name_H-M 'P 63 m c'
_cell_angle_alpha 90
_cell_angle_beta 90
_cell_angle_gamma 120
_cell_formula_units_Z 3
_cell_length_a 11.5255
_cell_length_b 11.5255
_cell_length_c 6.9634
_cell_volume 801.072
_citation_journal_id_ASTM CGDEFU
_cod_data_source_file Scavini_CGDEFU_2004_573.cif
_cod_data_source_block Al2Ba3.259Cu0.667Nd2O10Sr0.073
_cod_database_code 4513415

loop_
_symmetry_equiv_pos_as_xyz
x,y,z
x-y,x,z+1/2
-y,x-y,z
-x,-y,z+1/2
-x+y,-x,z
y,-x+y,z+1/2
y,x,z+1/2
-x+y,y,z
-x,-x+y,z+1/2
-y,-x,z
x-y,-y,z+1/2
x,x-y,z

loop_
_atom_site_label
_atom_site_type_symbol
_atom_site_fract_x
_atom_site_fract_y
_atom_site_fract_z
_atom_site_occupancy
_atom_site_U_iso_or_equiv
O4 O-2 0.0711 0.3961 0.6912 1 0.0
Ba3 Ba+2 1 1 0.24497 0.888 0.0
Ba1 Ba+2 0.3333 0.6667 0.74992 1 0.0
O2 O-2 0.4212 0.5788 0.0512 1 0.0
Nd1 Nd+3 0.477063 0.522937 0.37439 1 0.0
O1 O-2 0.0973 0.1946 0.4778 1 0.0
Cu1 Cu+2 0.3333 0.6667 0.1984 1 0.0
Sr1 Sr+2 1 1 0.24497 0.11 0.0
O3 O-2 0.2437 0.4874 0.3821 1 0.0
Ba2 Ba+2 0.655276 0.827638 0.05349 1 0.0
Al1 Al+3 0.17895 0.3579 0.561 1 0.0
